data_2017893
loop_
_publ_author_name
'Zehnder, Ralph A.'
'Fontaine, Nick C.'
'Zeller, Matthias'
'Renn, Robert A.'

_publ_section_title
;
 Poly[[tetraaquadi-\m~4~-glutarato-\m~2~-terephthalato-dineodymium(III)]
 heptadecahydrate]
;
_journal_coeditor_code GD3367
_journal_issue 12
_journal_name_full 'Acta Crystallographica Section C'
_journal_page_first m371
_journal_page_last m374
_journal_paper_doi 10.1107/S0108270110044872
_journal_volume 66
_journal_year 2010
_chemical_formula_iupac '[Nd2 (C5 H6 O4)2 (C8 H4 O4) (H2 O)4] , 17H2 O'
_chemical_formula_moiety 'C18 H24 Nd2 O16, 17(H2 O)'
_chemical_formula_sum 'C18 H58 Nd2 O33'
_chemical_formula_weight 1091.12
_chemical_name_systematic
;
Poly[[tetraaquadi-\m~4~-glutarato-\m~2~-terephthalato-dineodymium(III)]
heptadecahydrate]
;
_space_group_IT_number 63
_symmetry_cell_setting orthorhombic
_symmetry_space_group_name_Hall '-C 2c 2'
_symmetry_space_group_name_H-M 'C m c m'
_atom_sites_solution_hydrogens geom
_atom_sites_solution_primary direct
_atom_sites_solution_secondary difmap
_audit_creation_method SHELXL97
_cell_angle_alpha 90.00
_cell_angle_beta 90.00
_cell_angle_gamma 90.00
_cell_formula_units_Z 4
_cell_length_a 24.0265(16)
_cell_length_b 8.7253(6)
_cell_length_c 19.4746(13)
_cell_measurement_reflns_used 9970
_cell_measurement_temperature 100(2)
_cell_measurement_theta_max 31.12
_cell_measurement_theta_min 2.48
_cell_volume 4082.6(5)
_computing_cell_refinement 'APEX2 (Bruker, 2009)'
_computing_data_collection 'APEX2 (Bruker, 2009)'
_computing_data_reduction 'APEX2 (Bruker, 2009)'
_computing_molecular_graphics
;
SHELXTL (Sheldrick, 2008), CrystalMaker for Mac (Palmer, 2010)
;
_computing_publication_material 'SHELXTL (Sheldrick, 2008)'
_computing_structure_refinement 'SHELXTL (Sheldrick, 2008)'
_computing_structure_solution 'SHELXTL (Sheldrick, 2008)'
_diffrn_ambient_temperature 100(2)
_diffrn_measured_fraction_theta_full 1.000
_diffrn_measured_fraction_theta_max 0.958
_diffrn_measurement_device_type 'Bruker SMART APEX CCD area-detector'
_diffrn_measurement_method \w
_diffrn_radiation_monochromator graphite
_diffrn_radiation_source 'fine-focus sealed tube'
_diffrn_radiation_type MoK\a
_diffrn_radiation_wavelength 0.71073
_diffrn_reflns_av_R_equivalents 0.0257
_diffrn_reflns_av_sigmaI/netI 0.0133
_diffrn_reflns_limit_h_max 34
_diffrn_reflns_limit_h_min -34
_diffrn_reflns_limit_k_max 12
_diffrn_reflns_limit_k_min -12
_diffrn_reflns_limit_l_max 28
_diffrn_reflns_limit_l_min -27
_diffrn_reflns_number 36277
_diffrn_reflns_theta_full 28.00
_diffrn_reflns_theta_max 31.46
_diffrn_reflns_theta_min 1.70
_diffrn_standards_number 0
_exptl_absorpt_coefficient_mu 2.618
_exptl_absorpt_correction_T_max 0.7463
_exptl_absorpt_correction_T_min 0.6224
_exptl_absorpt_correction_type multi-scan
_exptl_absorpt_process_details '(APEX2; Bruker, 2009)'
_exptl_crystal_colour pink
_exptl_crystal_density_diffrn 1.775
_exptl_crystal_density_method 'not measured'
_exptl_crystal_description plate
_exptl_crystal_F_000 2200
_exptl_crystal_size_max 0.31
_exptl_crystal_size_mid 0.29
_exptl_crystal_size_min 0.10
_refine_diff_density_max 2.448
_refine_diff_density_min -0.841
_refine_ls_extinction_method none
_refine_ls_goodness_of_fit_ref 1.045
_refine_ls_hydrogen_treatment constr
_refine_ls_matrix_type full
_refine_ls_number_parameters 125
_refine_ls_number_reflns 3403
_refine_ls_number_restraints 0
_refine_ls_restrained_S_all 1.045
_refine_ls_R_factor_all 0.0337
_refine_ls_R_factor_gt 0.0286
_refine_ls_shift/su_max 0.000
_refine_ls_shift/su_mean 0.000
_refine_ls_structure_factor_coef Fsqd
_refine_ls_weighting_details 'calc w = 1/[\s^2^(Fo^2^)+(0.0401P)^2^+34.0861P] where P=(Fo^2^+2Fc^2^)/3'
_refine_ls_weighting_scheme calc
_refine_ls_wR_factor_gt 0.0784
_refine_ls_wR_factor_ref 0.0830
_reflns_number_gt 2941
_reflns_number_total 3403
_reflns_threshold_expression I>2\s(I)
_cod_data_source_file gd3367.cif
_cod_data_source_block I
_cod_database_code 2017893
_cod_database_fobs_code 2017893

loop_
_symmetry_equiv_pos_as_xyz
'x, y, z'
'-x, -y, z+1/2'
'-x, y, -z+1/2'
'x, -y, -z'
'x+1/2, y+1/2, z'
'-x+1/2, -y+1/2, z+1/2'
'-x+1/2, y+1/2, -z+1/2'
'x+1/2, -y+1/2, -z'
'-x, -y, -z'
'x, y, -z-1/2'
'x, -y, z-1/2'
'-x, y, z'
'-x+1/2, -y+1/2, -z'
'x+1/2, y+1/2, -z-1/2'
'x+1/2, -y+1/2, z-1/2'
'-x+1/2, y+1/2, z'

loop_
_atom_site_type_symbol
_atom_site_label
_atom_site_fract_x
_atom_site_fract_y
_atom_site_fract_z
_atom_site_U_iso_or_equiv
_atom_site_adp_type
_atom_site_calc_flag
_atom_site_refinement_flags
_atom_site_occupancy
_atom_site_disorder_assembly
_atom_site_disorder_group
C C1 0.12042(15) 0.5000 0.5000 0.0088(6) Uani d S 1 . .
C C2 0.05825(15) 0.5000 0.5000 0.0096(6) Uani d S 1 . .
C C3 0.02879(11) 0.6259(3) 0.47534(15) 0.0162(5) Uani d . 1 . .
H H3 0.0484 0.7126 0.4584 0.019 Uiso calc R 1 . .
C C4 0.21562(10) 0.2921(3) 0.38026(12) 0.0092(4) Uani d . 1 . .
C C5 0.20634(12) 0.2034(3) 0.31492(12) 0.0136(5) Uani d . 1 . .
H H5E 0.1670 0.1702 0.3132 0.016 Uiso calc R 1 . .
H H5D 0.2298 0.1100 0.3160 0.016 Uiso calc R 1 . .
C C6 0.21956(17) 0.2928(4) 0.2500 0.0144(7) Uani d S 1 . .
H H6C 0.1979 0.3893 0.2500 0.017 Uiso calc SR 1 . .
H H6B 0.2595 0.3202 0.2500 0.017 Uiso calc SR 1 . .
Nd Nd1 0.241932(7) 0.5000 0.5000 0.00599(7) Uani d S 1 . .
O O1 0.14651(7) 0.6184(2) 0.48046(10) 0.0117(3) Uani d . 1 . .
O O2 0.20864(8) 0.4355(2) 0.38114(9) 0.0119(3) Uani d . 1 . .
O O3 0.23046(8) 0.2230(2) 0.43457(9) 0.0104(3) Uani d . 1 . .
O O4 0.32697(8) 0.4102(2) 0.43621(10) 0.0150(4) Uani d . 1 . .
H H4A 0.3544 0.4647 0.4254 0.022 Uiso d R 1 . .
H H4B 0.3395 0.3235 0.4468 0.022 Uiso d R 1 . .
O O5 0.41973(12) 0.5811(4) 0.40505(18) 0.0450(7) Uani d . 1 . .
H H5A 0.4242 0.6644 0.3842 0.068 Uiso d R 1 . .
H H5B 0.4444 0.5591 0.4339 0.068 Uiso d PR 0.50 . .
H H5C 0.4334 0.5049 0.3848 0.068 Uiso d PR 0.50 . .
O O6 0.5000 0.5000 0.5000 0.0308(12) Uani d S 1 . .
H H6A 0.4831 0.5182 0.4631 0.046 Uiso d PR 0.50 . .
O O7 0.44265(12) 0.3405(4) 0.32086(16) 0.0421(7) Uani d . 1 . .
H H7A 0.4163 0.2777 0.3246 0.063 Uiso d PR 0.50 . .
H H7B 0.4294 0.4155 0.3423 0.063 Uiso d PR 0.50 . .
H H7C 0.4772 0.3263 0.3230 0.063 Uiso d PR 0.50 . .
H H7D 0.4406 0.3498 0.2780 0.063 Uiso d PR 0.50 . .
O O8 0.37827(12) 0.0869(3) 0.32019(12) 0.0363(6) Uani d . 1 . .
H H8A 0.3944 0.1703 0.3285 0.054 Uiso d PR 0.50 . .
H H8B 0.3555 0.0344 0.3429 0.054 Uiso d R 1 . .
H H8C 0.3760 0.0841 0.2772 0.054 Uiso d PR 0.50 . .
O O9 0.44279(12) 0.8299(3) 0.32306(15) 0.0380(6) Uani d . 1 . .
H H9A 0.4267 0.9139 0.3300 0.057 Uiso d R 1 . .
H H9B 0.4774 0.8423 0.3251 0.057 Uiso d PR 0.50 . .
H H9C 0.4420 0.8268 0.2799 0.057 Uiso d PR 0.50 . .

loop_
_atom_site_aniso_label
_atom_site_aniso_U_11
_atom_site_aniso_U_22
_atom_site_aniso_U_33
_atom_site_aniso_U_12
_atom_site_aniso_U_13
_atom_site_aniso_U_23
C1 0.0077(14) 0.0090(14) 0.0097(14) 0.000 0.000 -0.0019(10)
C2 0.0078(14) 0.0099(15) 0.0109(15) 0.000 0.000 0.0014(10)
C3 0.0122(12) 0.0126(11) 0.0239(13) -0.0004(9) 0.0004(10) 0.0047(10)
C4 0.0109(9) 0.0097(10) 0.0069(9) -0.0006(8) 0.0006(8) -0.0003(8)
C5 0.0255(13) 0.0094(10) 0.0060(9) -0.0010(9) -0.0011(9) 0.0007(8)
C6 0.0241(18) 0.0121(15) 0.0069(14) -0.0035(13) 0.000 0.000
Nd1 0.00657(10) 0.00625(9) 0.00515(9) 0.000 0.000 0.00042(5)
O1 0.0094(8) 0.0097(8) 0.0159(8) -0.0011(6) -0.0001(7) 0.0012(7)
O2 0.0170(8) 0.0093(8) 0.0095(7) 0.0009(6) -0.0023(7) -0.0003(6)
O3 0.0126(7) 0.0110(7) 0.0077(8) 0.0005(7) -0.0016(6) 0.0013(6)
O4 0.0140(8) 0.0108(8) 0.0200(9) 0.0009(7) 0.0052(7) 0.0024(7)
O5 0.0308(13) 0.0393(15) 0.065(2) -0.0050(12) -0.0027(14) 0.0174(15)
O6 0.046(3) 0.021(2) 0.026(3) 0.000 0.000 0.0039(17)
O7 0.0356(15) 0.0454(16) 0.0452(17) -0.0069(13) -0.0005(13) 0.0047(14)
O8 0.0393(14) 0.0489(16) 0.0206(11) -0.0213(13) 0.0084(10) -0.0013(11)
O9 0.0380(15) 0.0348(14) 0.0413(15) -0.0003(12) 0.0042(12) 0.0003(12)

loop_
_atom_type_symbol
_atom_type_description
_atom_type_scat_dispersion_real
_atom_type_scat_dispersion_imag
_atom_type_scat_source
C C 0.0033 0.0016 'International Tables Vol C Tables 4.2.6.8 and 6.1.1.4'
H H 0.0000 0.0000 'International Tables Vol C Tables 4.2.6.8 and 6.1.1.4'
Nd Nd -0.1943 3.0179 'International Tables Vol C Tables 4.2.6.8 and 6.1.1.4'
O O 0.0106 0.0060 'International Tables Vol C Tables 4.2.6.8 and 6.1.1.4'
Na Na 0.0362 0.0249 'International Tables Vol C Tables 4.2.6.8 and 6.1.1.4'

loop_
_geom_angle_atom_site_label_1
_geom_angle_atom_site_label_2
_geom_angle_atom_site_label_3
_geom_angle_site_symmetry_1
_geom_angle_site_symmetry_3
_geom_angle
_geom_angle_publ_flag
O1 C1 O1 . 4_566 120.7(3) ?
O1 C1 C2 . . 119.65(16) ?
O1 C1 C2 4_566 . 119.65(16) ?
C3 C2 C3 4_566 . 118.9(3) ?
C3 C2 C1 4_566 . 120.56(17) ?
C3 C2 C1 . . 120.55(17) ?
C3 C3 C2 12 . 120.55(17) ?
C3 C3 H3 12 . 119.7 ?
C2 C3 H3 . . 119.7 ?
O2 C4 O3 . . 119.8(2) ?
O2 C4 C5 . . 120.1(2) ?
O3 C4 C5 . . 120.1(2) ?
C4 C5 C6 . . 114.1(2) ?
C4 C5 H5E . . 108.7 ?
C6 C5 H5E . . 108.7 ?
C4 C5 H5D . . 108.7 ?
C6 C5 H5D . . 108.7 ?
H5E C5 H5D . . 107.6 ?
C5 C6 C5 10_556 . 112.6(3) ?
C5 C6 H6C 10_556 . 109.1 ?
C5 C6 H6C . . 109.1 ?
C5 C6 H6B 10_556 . 109.1 ?
C5 C6 H6B . . 109.1 ?
H6C C6 H6B . . 107.8 ?
O3 Nd1 O3 13_556 16 148.16(9) ?
O3 Nd1 O2 13_556 . 113.11(6) ?
O3 Nd1 O2 16 . 77.42(6) ?
O3 Nd1 O2 13_556 4_566 77.42(6) ?
O3 Nd1 O2 16 4_566 113.11(6) ?
O2 Nd1 O2 . 4_566 142.88(9) ?
O3 Nd1 O4 13_556 . 77.69(6) ?
O3 Nd1 O4 16 . 76.57(6) ?
O2 Nd1 O4 . . 74.57(6) ?
O2 Nd1 O4 4_566 . 141.53(6) ?
O3 Nd1 O4 13_556 4_566 76.57(6) ?
O3 Nd1 O4 16 4_566 77.69(6) ?
O2 Nd1 O4 . 4_566 141.53(6) ?
O2 Nd1 O4 4_566 4_566 74.57(6) ?
O4 Nd1 O4 . 4_566 71.43(9) ?
O3 Nd1 O1 13_556 4_566 80.89(6) ?
O3 Nd1 O1 16 4_566 130.76(6) ?
O2 Nd1 O1 . 4_566 76.11(6) ?
O2 Nd1 O1 4_566 4_566 70.50(6) ?
O4 Nd1 O1 . 4_566 132.79(6) ?
O4 Nd1 O1 4_566 4_566 141.68(6) ?
O3 Nd1 O1 13_556 . 130.76(6) ?
O3 Nd1 O1 16 . 80.89(6) ?
O2 Nd1 O1 . . 70.50(6) ?
O2 Nd1 O1 4_566 . 76.11(6) ?
O4 Nd1 O1 . . 141.68(6) ?
O4 Nd1 O1 4_566 . 132.79(6) ?
O1 Nd1 O1 4_566 . 51.30(8) ?
O3 Nd1 O3 13_556 . 64.15(7) ?
O3 Nd1 O3 16 . 119.42(7) ?
O2 Nd1 O3 . . 48.97(5) ?
O2 Nd1 O3 4_566 . 126.34(6) ?
O4 Nd1 O3 . . 65.06(6) ?
O4 Nd1 O3 4_566 . 125.78(6) ?
O1 Nd1 O3 4_566 . 67.75(6) ?
O1 Nd1 O3 . . 101.40(6) ?
O3 Nd1 O3 13_556 4_566 119.41(7) ?
O3 Nd1 O3 16 4_566 64.15(7) ?
O2 Nd1 O3 . 4_566 126.34(6) ?
O4 Nd1 O3 . 4_566 125.78(6) ?
O4 Nd1 O3 4_566 4_566 65.06(6) ?
O1 Nd1 O3 4_566 4_566 101.40(6) ?
O1 Nd1 O3 . 4_566 67.75(6) ?
O3 Nd1 O3 . 4_566 168.48(8) ?
Nd1 O3 Nd1 13_556 . 115.85(7) ?
Nd1 O4 H4A . . 125.7 ?
Nd1 O4 H4B . . 116.7 ?
H4A O4 H4B . . 107.0 ?
H5A O5 H5B . . 115.5 ?
H5A O5 H5C . . 114.1 ?
H5B O5 H5C . . 81.7 ?
H7A O7 H7B . . 100.3 ?
H7A O7 H7C . . 130.0 ?
H7B O7 H7C . . 117.7 ?
H7A O7 H7D . . 96.1 ?
H7B O7 H7D . . 113.4 ?
H7C O7 H7D . . 97.0 ?
H8A O8 H8B . . 132.3 ?
H8A O8 H8C . . 104.3 ?
H8B O8 H8C . . 117.8 ?
H9A O9 H9B . . 109.7 ?
H9A O9 H9C . . 100.2 ?
H9B O9 H9C . . 94.2 ?

loop_
_geom_bond_atom_site_label_1
_geom_bond_atom_site_label_2
_geom_bond_site_symmetry_2
_geom_bond_distance
_geom_bond_publ_flag
C1 O1 . 1.267(2) ?
C1 O1 4_566 1.267(2) ?
C1 C2 . 1.494(5) ?
C2 C3 4_566 1.392(3) ?
C2 C3 . 1.392(3) ?
C3 C3 12 1.384(5) ?
C3 H3 . 0.9500 ?
C4 O2 . 1.263(3) ?
C4 O3 . 1.269(3) ?
C4 C5 . 1.506(3) ?
C5 C6 . 1.519(3) ?
C5 H5E . 0.9900 ?
C5 H5D . 0.9900 ?
C6 C5 10_556 1.519(3) ?
C6 H6C . 0.9900 ?
C6 H6B . 0.9900 ?
Nd1 O3 13_556 2.4184(18) ?
Nd1 O3 16 2.4184(18) ?
Nd1 O2 . 2.5130(18) ?
Nd1 O2 4_566 2.5130(18) ?
Nd1 O4 . 2.5164(19) ?
Nd1 O4 4_566 2.5164(19) ?
Nd1 O1 4_566 2.5434(18) ?
Nd1 O1 . 2.5434(18) ?
Nd1 O3 . 2.7463(18) ?
Nd1 O3 4_566 2.7463(18) ?
O4 H4A . 0.8400 ?
O4 H4B . 0.8400 ?
O5 H5A . 0.8402 ?
O5 H5B . 0.8401 ?
O5 H5C . 0.8401 ?
O6 H6A . 0.8400 ?
O7 H7A . 0.8400 ?
O7 H7B . 0.8403 ?
O7 H7C . 0.8401 ?
O7 H7D . 0.8401 ?
O8 H8A . 0.8400 ?
O8 H8B . 0.8400 ?
O8 H8C . 0.8400 ?
O9 H9A . 0.8401 ?
O9 H9B . 0.8403 ?
O9 H9C . 0.8404 ?

loop_
_geom_hbond_atom_site_label_D
_geom_hbond_atom_site_label_H
_geom_hbond_atom_site_label_A
_geom_hbond_site_symmetry_A
_geom_hbond_distance_DH
_geom_hbond_distance_HA
_geom_hbond_distance_DA
_geom_hbond_angle_DHA
O4 H4A O5 . 0.84 1.91 2.750(3) 176.2
O4 H4B O1 16_545 0.84 1.93 2.762(3) 168.1
O5 H5A O9 . 0.84 1.92 2.751(4) 168.2
O5 H5B O6 . 0.84 1.92 2.764(3) 177.6
O5 H5C O7 . 0.84 1.91 2.720(5) 160.8
O6 H6A O5 . 0.84 1.97 2.764(3) 156.2
O7 H7A O8 . 0.84 1.90 2.699(4) 158.3
O7 H7B O5 . 0.84 1.91 2.720(5) 163.0
O7 H7C O7 12_655 0.84 1.93 2.756(6) 167.2
O7 H7D O7 10_556 0.84 1.93 2.760(6) 170.6
O8 H8A O7 . 0.84 1.89 2.699(4) 161.6
O8 H8B O2 16_545 0.84 1.92 2.741(3) 167.0
O8 H8C O8 10_556 0.84 1.90 2.734(5) 174.0
O9 H9A O8 1_565 0.84 1.92 2.727(4) 162.1
O9 H9B O9 12_655 0.84 1.92 2.749(6) 168.7
O9 H9C O9 10_556 0.84 2.01 2.846(6) 176.8

loop_
_geom_torsion_atom_site_label_1
_geom_torsion_atom_site_label_2
_geom_torsion_atom_site_label_3
_geom_torsion_atom_site_label_4
_geom_torsion_site_symmetry_1
_geom_torsion_site_symmetry_2
_geom_torsion_site_symmetry_3
_geom_torsion_site_symmetry_4
_geom_torsion
_geom_torsion_publ_flag
O1 C1 C2 C3 . . . 4_566 -176.61(18) ?
O1 C1 C2 C3 4_566 . . 4_566 3.39(18) ?
O1 C1 C2 C3 . . . . 3.39(18) ?
O1 C1 C2 C3 4_566 . . . -176.61(18) ?
C3 C2 C3 C3 4_566 . . 12 0.0 ?
C1 C2 C3 C3 . . . 12 180.0 ?
O2 C4 C5 C6 . . . . 31.4(4) ?
O3 C4 C5 C6 . . . . -148.7(3) ?
C4 C5 C6 C5 . . . 10_556 -176.4(2) ?
O1 C1 O1 Nd1 4_566 . . . 0.0 ?
C2 C1 O1 Nd1 . . . . 180.0 ?
O3 Nd1 O1 C1 13_556 . . . -16.60(14) ?
O3 Nd1 O1 C1 16 . . . 167.34(11) ?
O2 Nd1 O1 C1 . . . . 87.55(10) ?
O2 Nd1 O1 C1 4_566 . . . -75.97(10) ?
O4 Nd1 O1 C1 . . . . 112.95(11) ?
O4 Nd1 O1 C1 4_566 . . . -128.93(9) ?
O1 Nd1 O1 C1 4_566 . . . 0.0 ?
O3 Nd1 O1 C1 . . . . 48.98(11) ?
O3 Nd1 O1 C1 4_566 . . . -126.96(11) ?
O3 C4 O2 Nd1 . . . . 6.2(3) ?
C5 C4 O2 Nd1 . . . . -173.78(19) ?
O3 Nd1 O2 C4 13_556 . . . -2.17(17) ?
O3 Nd1 O2 C4 16 . . . 146.16(16) ?
O2 Nd1 O2 C4 4_566 . . . -102.03(15) ?
O4 Nd1 O2 C4 . . . . 66.84(15) ?
O4 Nd1 O2 C4 4_566 . . . 95.37(17) ?
O1 Nd1 O2 C4 4_566 . . . -75.74(15) ?
O1 Nd1 O2 C4 . . . . -129.18(16) ?
O3 Nd1 O2 C4 . . . . -3.30(14) ?
O3 Nd1 O2 C4 4_566 . . . -169.80(14) ?
O2 C4 O3 Nd1 . . . 13_556 -176.6(2) ?
C5 C4 O3 Nd1 . . . 13_556 3.4(5) ?
O2 C4 O3 Nd1 . . . . -5.6(2) ?
C5 C4 O3 Nd1 . . . . 174.4(2) ?
O3 Nd1 O3 C4 13_556 . . . -175.62(19) ?
O3 Nd1 O3 C4 16 . . . -31.47(12) ?
O2 Nd1 O3 C4 . . . . 3.22(13) ?
O2 Nd1 O3 C4 4_566 . . . 135.45(14) ?
O4 Nd1 O3 C4 . . . . -87.68(15) ?
O4 Nd1 O3 C4 4_566 . . . -127.48(14) ?
O1 Nd1 O3 C4 4_566 . . . 93.91(15) ?
O1 Nd1 O3 C4 . . . . 54.41(15) ?
O3 Nd1 O3 C4 4_566 . . . 73.58(14) ?
C1 Nd1 O3 C4 . . . . 73.57(14) ?
O3 Nd1 O3 Nd1 13_556 . . 13_556 0.0 ?
O3 Nd1 O3 Nd1 16 . . 13_556 144.14(10) ?
O2 Nd1 O3 Nd1 . . . 13_556 178.84(12) ?
O2 Nd1 O3 Nd1 4_566 . . 13_556 -48.93(11) ?
O4 Nd1 O3 Nd1 . . . 13_556 87.94(9) ?
O4 Nd1 O3 Nd1 4_566 . . 13_556 48.13(11) ?
O1 Nd1 O3 Nd1 4_566 . . 13_556 -90.47(8) ?
O1 Nd1 O3 Nd1 . . . 13_556 -129.97(8) ?
O3 Nd1 O3 Nd1 4_566 . . 13_556 -110.80(7) ?
